data_1540889
loop_
_publ_author_name
'Saw, C.K.'
'Beaudry, B.J.'
'Stassis, C.'

_publ_section_title
;
 Location of deuterium in alpha-scandium
;
_journal_name_full 'Physical Review, Serie 3. B - Condensed Matter (18,1978-)'
_journal_page_first 7013
_journal_page_last 7017
_journal_volume 27
_journal_year 1983
_chemical_formula_sum 'D0.667 Sc2.001'
_chemical_name_systematic '(Sc3 D)0.667'
_space_group_IT_number 187
_symmetry_space_group_name_Hall 'P -6 2'
_symmetry_space_group_name_H-M 'P -6 m 2'
_cell_angle_alpha 90
_cell_angle_beta 90
_cell_angle_gamma 120
_cell_formula_units_Z 1
_cell_length_a 3.338
_cell_length_b 3.338
_cell_length_c 5.299
_cell_volume 51.133
_citation_journal_id_ASTM PRBMDO
_cod_data_source_file Saw_PRBMDO_1983_531.cif
_cod_data_source_block D0.667Sc2.001
_cod_original_cell_volume 51.13252
_cod_database_code 1540889

loop_
_symmetry_equiv_pos_as_xyz
x,y,z
-x+y,-x,-z
-y,x-y,z
x,y,-z
-x+y,-x,z
-y,x-y,-z
-y,-x,-z
-x+y,y,z
x,x-y,-z
-y,-x,z
-x+y,y,-z
x,x-y,z

loop_
_atom_site_label
_atom_site_type_symbol
_atom_site_fract_x
_atom_site_fract_y
_atom_site_fract_z
_atom_site_occupancy
_atom_site_U_iso_or_equiv
D1 D 0.3333 0.6667 0.653 0.34 0.0
Sc1 Sc 0.3333 0.6667 0.25 1 0.0
